data_4329818
loop_
_publ_author_name
'Rituparna Biswas'
'Sandip Mukherjee'
'Paramita Kar'
'Ashutosh Ghosh'

_publ_section_title
;
 A Rare Phenoxido/Acetato/Azido Bridged Trinuclear and an Unprecedented
 Phenoxido/Azido Bridged One-Dimensional Polynuclear Nickel(II) Complexes:
 Synthesis, Crystal Structure, and Magnetic Properties with Theoretical
 Investigations on the Exchange Mechanism
;
_journal_name_full 'Inorganic Chemistry'
_journal_page_first 8150
_journal_page_last 8160
_journal_paper_doi 10.1021/ic300547w
_journal_volume 51
_journal_year 2012
_chemical_formula_sum 'C12 H17 N5 Ni O'
_chemical_formula_weight 306.00
_chemical_name_systematic
;
 ?
;
_space_group_IT_number 60
_symmetry_cell_setting orthorhombic
_symmetry_space_group_name_Hall '-P 2n 2ab'
_symmetry_space_group_name_H-M 'P b c n'
_atom_sites_solution_hydrogens geom
_atom_sites_solution_primary direct
_atom_sites_solution_secondary difmap
_audit_creation_method SHELXL-97
_cell_angle_alpha 90.00
_cell_angle_beta 90.00
_cell_angle_gamma 90.00
_cell_formula_units_Z 8
_cell_length_a 17.8499(18)
_cell_length_b 13.2590(13)
_cell_length_c 11.9339(12)
_cell_measurement_temperature 293(2)
_cell_volume 2824.4(5)
_computing_cell_refinement 'Bruker SMART'
_computing_data_collection 'Bruker SMART'
_computing_data_reduction 'Bruker SAINT'
_computing_molecular_graphics 'Ortep-3 for windows (Farrugia, 1997)'
_computing_publication_material 'Platon99 (Spek, 1999)'
_computing_structure_refinement 'SHELXL-97 (Sheldrick, 1997)'
_computing_structure_solution 'SHELXS-97 (Sheldrick, 1997)'
_diffrn_ambient_temperature 293(2)
_diffrn_measured_fraction_theta_full 0.986
_diffrn_measured_fraction_theta_max 0.986
_diffrn_radiation_monochromator graphite
_diffrn_radiation_source 'fine-focus sealed tube'
_diffrn_radiation_type MoK\a
_diffrn_radiation_wavelength 0.71073
_diffrn_reflns_av_R_equivalents 0.0744
_diffrn_reflns_av_sigmaI/netI 0.0385
_diffrn_reflns_limit_h_max 22
_diffrn_reflns_limit_h_min -22
_diffrn_reflns_limit_k_max 15
_diffrn_reflns_limit_k_min -15
_diffrn_reflns_limit_l_max 14
_diffrn_reflns_limit_l_min -15
_diffrn_reflns_number 33083
_diffrn_reflns_theta_full 27.19
_diffrn_reflns_theta_max 27.19
_diffrn_reflns_theta_min 1.91
_exptl_absorpt_coefficient_mu 1.373
_exptl_absorpt_correction_T_max 0.8975
_exptl_absorpt_correction_T_min 0.8092
_exptl_absorpt_correction_type empirical
_exptl_absorpt_process_details sadabs
_exptl_crystal_density_diffrn 1.439
_exptl_crystal_F_000 1364
_exptl_crystal_size_max 0.16
_exptl_crystal_size_mid 0.16
_exptl_crystal_size_min 0.08
_refine_diff_density_max 0.308
_refine_diff_density_min -0.476
_refine_diff_density_rms 0.056
_refine_ls_extinction_method none
_refine_ls_goodness_of_fit_ref 1.031
_refine_ls_hydrogen_treatment constr
_refine_ls_matrix_type full
_refine_ls_number_parameters 175
_refine_ls_number_reflns 3106
_refine_ls_number_restraints 0
_refine_ls_restrained_S_all 1.031
_refine_ls_R_factor_all 0.0609
_refine_ls_R_factor_gt 0.0370
_refine_ls_shift/su_max 0.000
_refine_ls_shift/su_mean 0.000
_refine_ls_structure_factor_coef Fsqd
_refine_ls_weighting_details 'calc w=1/[\s^2^(Fo^2^)+(0.0383P)^2^+1.7178P] where P=(Fo^2^+2Fc^2^)/3'
_refine_ls_weighting_scheme calc
_refine_ls_wR_factor_gt 0.0860
_refine_ls_wR_factor_ref 0.0984
_reflns_number_gt 2214
_reflns_number_total 3106
_reflns_threshold_expression >2sigma(I)
_cod_data_source_file ic300547w_si_001_2.cif
_cod_data_source_block 2
_cod_database_code 4329818

loop_
_symmetry_equiv_pos_as_xyz
'x, y, z'
'-x+1/2, -y+1/2, z+1/2'
'x+1/2, -y+1/2, -z'
'-x, y, -z+1/2'
'-x, -y, -z'
'x-1/2, y-1/2, -z-1/2'
'-x-1/2, y-1/2, z'
'x, -y, z-1/2'

loop_
_atom_site_label
_atom_site_type_symbol
_atom_site_fract_x
_atom_site_fract_y
_atom_site_fract_z
_atom_site_U_iso_or_equiv
_atom_site_adp_type
_atom_site_occupancy
_atom_site_symmetry_multiplicity
_atom_site_calc_flag
_atom_site_refinement_flags
Ni1 Ni 0.064220(17) 0.10950(2) 0.17858(3) 0.03936(13) Uani 1 1 d .
O1 O 0.05055(9) 0.16509(14) 0.33377(14) 0.0437(4) Uani 1 1 d .
N1 N 0.17611(12) 0.05175(18) 0.1974(2) 0.0538(6) Uani 1 1 d .
N4 N 0.0000 0.0000 0.0000 0.0492(8) Uani 1 2 d S
N3 N 0.05562(13) 0.0423(2) 0.0229(2) 0.0600(7) Uani 1 1 d .
N2 N 0.11390(11) 0.23798(17) 0.12877(19) 0.0459(5) Uani 1 1 d .
N007 N 0.0000 -0.0960(3) 0.2500 0.0554(9) Uani 1 2 d S
N5 N 0.0000 -0.0058(2) 0.2500 0.0493(8) Uani 1 2 d S
C12 C 0.06380(13) 0.2572(2) 0.3692(2) 0.0471(6) Uani 1 1 d .
C7 C 0.09135(14) 0.3345(2) 0.2990(3) 0.0504(7) Uani 1 1 d .
C6 C 0.11687(14) 0.3191(2) 0.1867(3) 0.0510(7) Uani 1 1 d .
H6 H 0.1382 0.3748 0.1516 0.061 Uiso 1 1 calc R
C11 C 0.05058(16) 0.2805(3) 0.4828(3) 0.0631(8) Uani 1 1 d .
H11 H 0.0347 0.2301 0.5315 0.076 Uiso 1 1 calc R
C4 C 0.23022(17) 0.1745(3) 0.0527(3) 0.0691(9) Uani 1 1 d .
H4A H 0.2609 0.1733 -0.0143 0.083 Uiso 1 1 calc R
H4B H 0.2577 0.2116 0.1094 0.083 Uiso 1 1 calc R
C9 C 0.08536(19) 0.4526(3) 0.4538(4) 0.0882(13) Uani 1 1 d .
H9 H 0.0919 0.5175 0.4818 0.106 Uiso 1 1 calc R
C5 C 0.15867(16) 0.2323(2) 0.0265(3) 0.0612(8) Uani 1 1 d .
H5A H 0.1708 0.2997 0.0004 0.073 Uiso 1 1 calc R
H5B H 0.1307 0.1980 -0.0319 0.073 Uiso 1 1 calc R
C8 C 0.10003(17) 0.4324(3) 0.3445(4) 0.0711(10) Uani 1 1 d .
H8 H 0.1162 0.4844 0.2981 0.085 Uiso 1 1 calc R
C10 C 0.06095(18) 0.3768(3) 0.5225(4) 0.0810(12) Uani 1 1 d .
H10 H 0.0512 0.3907 0.5974 0.097 Uiso 1 1 calc R
C3 C 0.22045(17) 0.0667(3) 0.0934(3) 0.0677(9) Uani 1 1 d .
H3A H 0.1968 0.0283 0.0340 0.081 Uiso 1 1 calc R
H3B H 0.2698 0.0381 0.1053 0.081 Uiso 1 1 calc R
N6 N 0.0000 -0.1825(3) 0.2500 0.0949(16) Uani 1 2 d S
C1 C 0.21280(18) 0.1001(3) 0.2949(3) 0.0715(10) Uani 1 1 d .
H1A H 0.2164 0.1715 0.2824 0.107 Uiso 1 1 calc R
H1B H 0.2621 0.0725 0.3044 0.107 Uiso 1 1 calc R
H1C H 0.1837 0.0876 0.3612 0.107 Uiso 1 1 calc R
C2 C 0.17183(19) -0.0580(3) 0.2187(4) 0.0822(11) Uani 1 1 d .
H2A H 0.1434 -0.0700 0.2856 0.123 Uiso 1 1 calc R
H2B H 0.2215 -0.0846 0.2278 0.123 Uiso 1 1 calc R
H2C H 0.1479 -0.0906 0.1565 0.123 Uiso 1 1 calc R

loop_
_atom_site_aniso_label
_atom_site_aniso_U_11
_atom_site_aniso_U_22
_atom_site_aniso_U_33
_atom_site_aniso_U_23
_atom_site_aniso_U_13
_atom_site_aniso_U_12
Ni1 0.03956(19) 0.0344(2) 0.0441(2) -0.00238(14) 0.00367(14) -0.00140(13)
O1 0.0449(10) 0.0391(11) 0.0470(10) -0.0040(8) 0.0009(8) 0.0005(8)
N1 0.0461(13) 0.0481(15) 0.0672(16) 0.0011(12) 0.0065(11) 0.0090(11)
N4 0.055(2) 0.051(2) 0.0409(18) -0.0090(15) 0.0107(15) -0.0032(17)
N3 0.0532(14) 0.0702(17) 0.0565(15) -0.0185(14) 0.0108(12) -0.0169(13)
N2 0.0406(11) 0.0428(13) 0.0542(14) 0.0049(11) 0.0012(10) -0.0053(10)
N007 0.067(2) 0.049(3) 0.050(2) 0.000 0.0182(17) 0.000
N5 0.0559(18) 0.0294(18) 0.063(2) 0.000 0.0154(16) 0.000
C12 0.0348(12) 0.0481(17) 0.0583(17) -0.0127(13) -0.0070(12) 0.0050(12)
C7 0.0365(12) 0.0402(16) 0.074(2) -0.0104(14) -0.0069(13) -0.0013(12)
C6 0.0379(13) 0.0411(16) 0.074(2) 0.0069(14) -0.0045(13) -0.0057(11)
C11 0.0531(17) 0.077(2) 0.0590(18) -0.0229(17) -0.0042(14) 0.0052(15)
C4 0.0525(17) 0.077(2) 0.077(2) 0.0017(18) 0.0216(15) -0.0060(16)
C9 0.060(2) 0.071(3) 0.134(4) -0.055(3) -0.010(2) -0.0001(19)
C5 0.0580(17) 0.064(2) 0.0618(19) 0.0098(16) 0.0100(15) -0.0117(15)
C8 0.0496(17) 0.0462(19) 0.117(3) -0.0242(19) -0.0090(18) -0.0019(14)
C10 0.0564(19) 0.098(3) 0.089(3) -0.053(2) -0.0096(19) 0.0079(19)
C3 0.0506(17) 0.072(2) 0.081(2) -0.0037(19) 0.0165(16) 0.0051(16)
N6 0.135(4) 0.030(2) 0.120(4) 0.000 0.041(3) 0.000
C1 0.0510(17) 0.089(3) 0.075(2) -0.0017(19) -0.0122(16) 0.0178(17)
C2 0.066(2) 0.057(2) 0.124(3) 0.011(2) 0.015(2) 0.0198(17)

loop_
_atom_type_symbol
_atom_type_description
_atom_type_scat_dispersion_real
_atom_type_scat_dispersion_imag
_atom_type_scat_source
C C 0.0033 0.0016 'International Tables Vol C Tables 4.2.6.8 and 6.1.1.4'
H H 0.0000 0.0000 'International Tables Vol C Tables 4.2.6.8 and 6.1.1.4'
N N 0.0061 0.0033 'International Tables Vol C Tables 4.2.6.8 and 6.1.1.4'
O O 0.0106 0.0060 'International Tables Vol C Tables 4.2.6.8 and 6.1.1.4'
Ni Ni 0.3393 1.1124 'International Tables Vol C Tables 4.2.6.8 and 6.1.1.4'

loop_
_geom_angle_atom_site_label_1
_geom_angle_atom_site_label_2
_geom_angle_atom_site_label_3
_geom_angle
_geom_angle_site_symmetry_1
_geom_angle_site_symmetry_3
O1 Ni1 N2 90.88(8) . .
O1 Ni1 N3 168.10(8) . .
N2 Ni1 N3 97.60(10) . .
O1 Ni1 N5 79.97(7) . .
N2 Ni1 N5 168.88(9) . .
N3 Ni1 N5 90.61(8) . .
O1 Ni1 N1 98.45(8) . .
N2 Ni1 N1 85.58(9) . .
N3 Ni1 N1 90.55(10) . .
N5 Ni1 N1 101.90(8) . .
O1 Ni1 O1 79.87(8) . 4
N2 Ni1 O1 96.20(8) . 4
N3 Ni1 O1 90.87(9) . 4
N5 Ni1 O1 76.10(6) . 4
N1 Ni1 O1 177.56(8) . 4
O1 Ni1 Ni1 49.62(5) . 4
N2 Ni1 Ni1 122.03(6) . 4
N3 Ni1 Ni1 118.48(7) . 4
N5 Ni1 Ni1 46.93(6) . 4
N1 Ni1 Ni1 133.06(7) . 4
O1 Ni1 Ni1 44.51(5) 4 4
C12 O1 Ni1 128.02(18) . .
C12 O1 Ni1 120.32(15) . 4
Ni1 O1 Ni1 85.86(6) . 4
C2 N1 C1 108.3(3) . .
C2 N1 C3 107.6(2) . .
C1 N1 C3 111.3(3) . .
C2 N1 Ni1 108.67(19) . .
C1 N1 Ni1 109.80(17) . .
C3 N1 Ni1 111.10(19) . .
N3 N4 N3 180.0(3) 5 .
N4 N3 Ni1 118.59(16) . .
C6 N2 C5 118.2(2) . .
C6 N2 Ni1 124.80(19) . .
C5 N2 Ni1 116.41(19) . .
N6 N007 N5 180.0 . .
N007 N5 Ni1 136.93(6) . .
N007 N5 Ni1 136.93(6) . 4
Ni1 N5 Ni1 86.13(12) . 4
O1 C12 C11 118.9(3) . .
O1 C12 C7 123.1(2) . .
C11 C12 C7 118.0(3) . .
C12 C7 C8 118.4(3) . .
C12 C7 C6 124.3(3) . .
C8 C7 C6 117.1(3) . .
N2 C6 C7 127.8(3) . .
C10 C11 C12 120.8(4) . .
C3 C4 C5 116.3(2) . .
C8 C9 C10 119.5(3) . .
N2 C5 C4 108.2(2) . .
C9 C8 C7 121.9(4) . .
C9 C10 C11 121.2(4) . .
N1 C3 C4 117.0(3) . .

loop_
_geom_bond_atom_site_label_1
_geom_bond_atom_site_label_2
_geom_bond_distance
_geom_bond_site_symmetry_2
Ni1 O1 2.0081(17) .
Ni1 N2 2.010(2) .
Ni1 N3 2.066(2) .
Ni1 N5 2.092(2) .
Ni1 N1 2.151(2) .
Ni1 O1 2.1821(17) 4
Ni1 Ni1 2.8569(6) 4
O1 C12 1.314(3) .
O1 Ni1 2.1821(17) 4
N1 C2 1.479(4) .
N1 C1 1.481(4) .
N1 C3 1.485(4) .
N4 N3 1.173(2) 5
N4 N3 1.173(2) .
N2 C6 1.280(3) .
N2 C5 1.461(4) .
N007 N6 1.147(5) .
N007 N5 1.197(4) .
N5 Ni1 2.092(2) 4
C12 C11 1.411(4) .
C12 C7 1.412(4) .
C7 C8 1.416(4) .
C7 C6 1.430(4) .
C11 C10 1.374(5) .
C4 C3 1.520(5) .
C4 C5 1.522(4) .
C9 C8 1.357(6) .
C9 C10 1.368(6) .
